data_7230571
loop_
_publ_author_name
'Wu, Yue'
'Zhang, Bingbing'
'Zheng, Yinying'
'Wang, Yuheng'
'Lei, Xinsheng'

_publ_section_title
;
 Cs2CO3-promoted defluorination and functionalization of \a-CF3 carbonyl
 compounds in the presence of N-, O-, and/or S-nucleophiles
;
_journal_issue 29
_journal_name_full 'RSC Advances'
_journal_page_first 16019
_journal_paper_doi 10.1039/C8RA02353K
_journal_volume 8
_journal_year 2018
_chemical_formula_sum 'C11 H10 O3 S'
_chemical_formula_weight 222.25
_chemical_name_systematic
; 
 ? 
;
_space_group_crystal_system monoclinic
_space_group_IT_number 14
_space_group_name_Hall '-P 2ybc'
_space_group_name_H-M_alt 'P 1 21/c 1'
_symmetry_space_group_name_Hall '-P 2ybc'
_symmetry_space_group_name_H-M 'P 1 21/c 1'
_atom_sites_solution_hydrogens geom
_audit_creation_method SHELXL-2013
_audit_update_record
;
2018-01-10 deposited with the CCDC.
2018-04-19 downloaded from the CCDC.
;
_cell_angle_alpha 90
_cell_angle_beta 92.216(2)
_cell_angle_gamma 90
_cell_formula_units_Z 4
_cell_length_a 16.2540(10)
_cell_length_b 5.0706(3)
_cell_length_c 12.3045(7)
_cell_measurement_reflns_used 9924
_cell_measurement_temperature 173(2)
_cell_measurement_theta_max 55.023
_cell_measurement_theta_min 6.996
_cell_volume 1013.35(10)
_computing_cell_refinement 'Bruker SAINT'
_computing_data_collection 'Bruker APEX2'
_computing_data_reduction 'Bruker SAINT'
_computing_molecular_graphics 'Bruker SHELXTL'
_computing_publication_material 'Bruker SHELXTL'
_computing_structure_refinement 'SHELXL-2013 (Sheldrick, 2013)'
_computing_structure_solution 'SHELXS-97 (Sheldrick 2008)'
_diffrn_ambient_temperature 173(2)
_diffrn_measured_fraction_theta_full 0.995
_diffrn_measured_fraction_theta_max 0.995
_diffrn_measurement_device_type 'Bruker APEX-II CCD'
_diffrn_measurement_method '\f and \w scans'
_diffrn_radiation_type MoK\a
_diffrn_radiation_wavelength 0.71073
_diffrn_reflns_av_R_equivalents 0.0314
_diffrn_reflns_av_unetI/netI 0.0134
_diffrn_reflns_Laue_measured_fraction_full 0.995
_diffrn_reflns_Laue_measured_fraction_max 0.995
_diffrn_reflns_limit_h_max 20
_diffrn_reflns_limit_h_min -20
_diffrn_reflns_limit_k_max 6
_diffrn_reflns_limit_k_min -6
_diffrn_reflns_limit_l_max 15
_diffrn_reflns_limit_l_min -15
_diffrn_reflns_number 22009
_diffrn_reflns_point_group_measured_fraction_full 0.995
_diffrn_reflns_point_group_measured_fraction_max 0.995
_diffrn_reflns_theta_full 25.242
_diffrn_reflns_theta_max 25.997
_diffrn_reflns_theta_min 3.498
_exptl_absorpt_coefficient_mu 0.301
_exptl_absorpt_correction_T_max 0.7456
_exptl_absorpt_correction_T_min 0.6684
_exptl_absorpt_correction_type multi-scan
_exptl_absorpt_process_details sadabs
_exptl_crystal_colour colorless
_exptl_crystal_density_diffrn 1.457
_exptl_crystal_description prismatic
_exptl_crystal_F_000 464
_exptl_crystal_size_max 0.170
_exptl_crystal_size_mid 0.150
_exptl_crystal_size_min 0.100
_refine_diff_density_max 0.227
_refine_diff_density_min -0.188
_refine_diff_density_rms 0.035
_refine_ls_extinction_expression Fc^*^=kFc[1+0.001xFc^2^\l^3^/sin(2\q)]^-1/4^
_refine_ls_extinction_method SHELXL
_refine_ls_goodness_of_fit_ref 1.069
_refine_ls_hydrogen_treatment constr
_refine_ls_matrix_type full
_refine_ls_number_parameters 138
_refine_ls_number_reflns 1988
_refine_ls_number_restraints 0
_refine_ls_restrained_S_all 1.069
_refine_ls_R_factor_all 0.0274
_refine_ls_R_factor_gt 0.0259
_refine_ls_shift/su_max 0.002
_refine_ls_shift/su_mean 0.000
_refine_ls_structure_factor_coef Fsqd
_refine_ls_weighting_details 'w=1/[\s^2^(Fo^2^)+(0.0295P)^2^+0.4334P] where P=(Fo^2^+2Fc^2^)/3'
_refine_ls_weighting_scheme calc
_refine_ls_wR_factor_gt 0.0664
_refine_ls_wR_factor_ref 0.0678
_reflns_Friedel_coverage 0.000
_reflns_number_gt 1889
_reflns_number_total 1988
_reflns_threshold_expression 'I > 2\s(I)'
_cod_data_source_file c8ra02353k2.cif
_cod_data_source_block d8v17796
_cod_database_code 7230571
_shelx_space_group_comment
; 
The symmetry employed for this shelxl refinement is uniquely defined 
by the following loop, which should always be used as a source of 
symmetry information in preference to the above space-group names. 
They are only intended as comments. 
;
_shelx_estimated_absorpt_t_min 0.951
_shelx_estimated_absorpt_t_max 0.971
_shelxl_version_number 2013-4

loop_
_space_group_symop_operation_xyz
'x, y, z'
'-x, y+1/2, -z+1/2'
'-x, -y, -z'
'x, -y-1/2, z-1/2'

loop_
_atom_site_label
_atom_site_type_symbol
_atom_site_fract_x
_atom_site_fract_y
_atom_site_fract_z
_atom_site_U_iso_or_equiv
_atom_site_adp_type
_atom_site_occupancy
_atom_site_site_symmetry_order
_atom_site_calc_flag
_atom_site_refinement_flags_posn
_atom_site_refinement_flags_adp
S1 S 0.77629(2) 0.53336(6) 0.64576(2) 0.02441(12) Uani 1 1 d . .
O1 O 0.64482(5) 0.56263(18) 0.51721(7) 0.0256(2) Uani 1 1 d . .
O2 O 0.87723(5) 0.9092(2) 0.55601(7) 0.0317(2) Uani 1 1 d . .
O3 O 0.84328(5) 1.15957(18) 0.40914(7) 0.0280(2) Uani 1 1 d . .
C1 C 0.69235(7) 0.3247(2) 0.66889(9) 0.0227(3) Uani 1 1 d . .
C2 C 0.68363(8) 0.1325(3) 0.74785(10) 0.0262(3) Uani 1 1 d . .
H2 H 0.7262 0.1002 0.8012 0.031 Uiso 1 1 calc R U
C3 C 0.61098(8) -0.0113(3) 0.74673(10) 0.0278(3) Uani 1 1 d . .
H3 H 0.6038 -0.1433 0.8003 0.033 Uiso 1 1 calc R U
C4 C 0.54838(8) 0.0339(3) 0.66871(11) 0.0277(3) Uani 1 1 d . .
H4 H 0.4994 -0.0683 0.6694 0.033 Uiso 1 1 calc R U
C5 C 0.55669(8) 0.2269(3) 0.58969(10) 0.0267(3) Uani 1 1 d . .
H5 H 0.5142 0.2597 0.5362 0.032 Uiso 1 1 calc R U
C6 C 0.62889(7) 0.3682(2) 0.59218(9) 0.0229(3) Uani 1 1 d . .
C7 C 0.72129(7) 0.6719(2) 0.53442(9) 0.0231(3) Uani 1 1 d . .
C8 C 0.74643(7) 0.8634(3) 0.46817(10) 0.0254(3) Uani 1 1 d . .
H8 H 0.7108 0.9256 0.4108 0.030 Uiso 1 1 calc R U
C9 C 0.82789(8) 0.9750(2) 0.48422(10) 0.0248(3) Uani 1 1 d . .
C10 C 0.92452(8) 1.2803(3) 0.41771(11) 0.0355(3) Uani 1 1 d . .
H10A H 0.9678 1.1437 0.4131 0.043 Uiso 1 1 calc R U
H10B H 0.9321 1.3732 0.4881 0.043 Uiso 1 1 calc R U
C11 C 0.93008(9) 1.4716(3) 0.32542(12) 0.0381(3) Uani 1 1 d . .
H11A H 0.9209 1.3782 0.2563 0.057 Uiso 1 1 calc R U
H11B H 0.9848 1.5529 0.3275 0.057 Uiso 1 1 calc R U
H11C H 0.8881 1.6088 0.3321 0.057 Uiso 1 1 calc R U

loop_
_atom_site_aniso_label
_atom_site_aniso_U_11
_atom_site_aniso_U_22
_atom_site_aniso_U_33
_atom_site_aniso_U_23
_atom_site_aniso_U_13
_atom_site_aniso_U_12
S1 0.02081(18) 0.02825(19) 0.02379(18) 0.00124(12) -0.00389(12) 0.00082(12)
O1 0.0229(4) 0.0298(5) 0.0238(4) 0.0038(4) -0.0053(3) -0.0027(4)
O2 0.0260(5) 0.0398(6) 0.0289(5) 0.0064(4) -0.0052(4) 0.0002(4)
O3 0.0230(4) 0.0322(5) 0.0283(5) 0.0047(4) -0.0033(3) -0.0031(4)
C1 0.0219(6) 0.0242(6) 0.0218(6) -0.0044(5) -0.0012(4) 0.0020(5)
C2 0.0277(6) 0.0282(7) 0.0224(6) -0.0006(5) -0.0032(5) 0.0034(5)
C3 0.0322(7) 0.0262(6) 0.0251(6) 0.0017(5) 0.0009(5) 0.0006(5)
C4 0.0250(6) 0.0279(7) 0.0300(7) -0.0022(5) -0.0002(5) -0.0022(5)
C5 0.0241(6) 0.0294(7) 0.0261(6) -0.0018(5) -0.0046(5) 0.0008(5)
C6 0.0245(6) 0.0234(6) 0.0208(6) -0.0016(5) 0.0000(5) 0.0030(5)
C7 0.0201(6) 0.0271(6) 0.0218(6) -0.0041(5) -0.0024(4) 0.0023(5)
C8 0.0247(6) 0.0283(7) 0.0228(6) 0.0008(5) -0.0035(5) 0.0014(5)
C9 0.0255(6) 0.0258(6) 0.0231(6) -0.0016(5) 0.0011(5) 0.0027(5)
C10 0.0241(6) 0.0468(9) 0.0353(7) 0.0073(6) -0.0039(5) -0.0086(6)
C11 0.0360(8) 0.0414(8) 0.0369(8) 0.0056(6) 0.0033(6) -0.0072(6)

loop_
_atom_type_symbol
_atom_type_description
_atom_type_scat_dispersion_real
_atom_type_scat_dispersion_imag
_atom_type_scat_source
C C 0.0033 0.0016 'International Tables Vol C Tables 4.2.6.8 and 6.1.1.4'
H H 0.0000 0.0000 'International Tables Vol C Tables 4.2.6.8 and 6.1.1.4'
O O 0.0106 0.0060 'International Tables Vol C Tables 4.2.6.8 and 6.1.1.4'
S S 0.1246 0.1234 'International Tables Vol C Tables 4.2.6.8 and 6.1.1.4'

loop_
_geom_angle_atom_site_label_1
_geom_angle_atom_site_label_2
_geom_angle_atom_site_label_3
_geom_angle
C7 S1 C1 89.55(6)
C7 O1 C6 112.20(9)
C9 O3 C10 115.79(10)
C2 C1 C6 119.62(11)
C2 C1 S1 129.57(10)
C6 C1 S1 110.80(9)
C3 C2 C1 118.17(11)
C3 C2 H2 120.9
C1 C2 H2 120.9
C2 C3 C4 121.34(12)
C2 C3 H3 119.3
C4 C3 H3 119.3
C5 C4 C3 120.71(12)
C5 C4 H4 119.6
C3 C4 H4 119.6
C6 C5 C4 117.23(11)
C6 C5 H5 121.4
C4 C5 H5 121.4
C5 C6 O1 122.63(11)
C5 C6 C1 122.92(12)
O1 C6 C1 114.44(11)
C8 C7 O1 119.64(11)
C8 C7 S1 127.34(10)
O1 C7 S1 113.01(9)
C7 C8 C9 119.92(11)
C7 C8 H8 120.0
C9 C8 H8 120.0
O2 C9 O3 123.66(12)
O2 C9 C8 124.50(12)
O3 C9 C8 111.84(10)
O3 C10 C11 107.36(11)
O3 C10 H10A 110.2
C11 C10 H10A 110.2
O3 C10 H10B 110.2
C11 C10 H10B 110.2
H10A C10 H10B 108.5
C10 C11 H11A 109.5
C10 C11 H11B 109.5
H11A C11 H11B 109.5
C10 C11 H11C 109.5
H11A C11 H11C 109.5
H11B C11 H11C 109.5

loop_
_geom_bond_atom_site_label_1
_geom_bond_atom_site_label_2
_geom_bond_distance
S1 C7 1.7535(12)
S1 C1 1.7584(13)
O1 C7 1.3698(14)
O1 C6 1.3814(15)
O2 C9 1.2165(15)
O3 C9 1.3454(15)
O3 C10 1.4556(15)
C1 C2 1.3874(18)
C1 C6 1.3886(16)
C2 C3 1.3874(18)
C2 H2 0.9500
C3 C4 1.3905(18)
C3 H3 0.9500
C4 C5 1.3896(18)
C4 H4 0.9500
C5 C6 1.3744(18)
C5 H5 0.9500
C7 C8 1.3416(18)
C8 C9 1.4464(17)
C8 H8 0.9500
C10 C11 1.4989(19)
C10 H10A 0.9900
C10 H10B 0.9900
C11 H11A 0.9800
C11 H11B 0.9800
C11 H11C 0.9800

loop_
_geom_torsion_atom_site_label_1
_geom_torsion_atom_site_label_2
_geom_torsion_atom_site_label_3
_geom_torsion_atom_site_label_4
_geom_torsion
C7 S1 C1 C2 179.26(12)
C7 S1 C1 C6 0.57(9)
C6 C1 C2 C3 0.26(18)
S1 C1 C2 C3 -178.33(10)
C1 C2 C3 C4 0.23(19)
C2 C3 C4 C5 -0.5(2)
C3 C4 C5 C6 0.22(19)
C4 C5 C6 O1 179.15(11)
C4 C5 C6 C1 0.28(19)
C7 O1 C6 C5 -178.60(11)
C7 O1 C6 C1 0.36(14)
C2 C1 C6 C5 -0.53(19)
S1 C1 C6 C5 178.31(10)
C2 C1 C6 O1 -179.48(11)
S1 C1 C6 O1 -0.64(13)
C6 O1 C7 C8 179.74(11)
C6 O1 C7 S1 0.10(12)
C1 S1 C7 C8 -179.99(12)
C1 S1 C7 O1 -0.38(9)
O1 C7 C8 C9 -178.46(10)
S1 C7 C8 C9 1.12(18)
C10 O3 C9 O2 0.27(18)
C10 O3 C9 C8 -179.04(11)
C7 C8 C9 O2 -0.7(2)
C7 C8 C9 O3 178.59(11)
C9 O3 C10 C11 178.17(11)
